data_2203822
loop_
_publ_author_name
'Liao, Wuping'
'Dronskowski, Richard'

_publ_section_title
;
Trisodium yttrium(III) hexachloride
;
_journal_issue 6
_journal_name_full 'Acta Crystallographica, Section E'
_journal_page_first i72
_journal_page_last i73
_journal_paper_doi 10.1107/S1600536804011043
_journal_volume 60
_journal_year 2004
_chemical_formula_iupac 'Na3 Y Cl6'
_chemical_formula_structural 'Na3 Y Cl6'
_chemical_formula_sum 'Cl6 Na3 Y'
_chemical_formula_weight 370.58
_chemical_name_systematic
;
trisodium yttrium(III) hexachloride
;
_space_group_IT_number 14
_symmetry_cell_setting monoclinic
_symmetry_space_group_name_Hall '-P 2yn'
_symmetry_space_group_name_H-M 'P 1 21/n 1'
_atom_sites_solution_primary isomor
_cell_angle_alpha 90.00
_cell_angle_beta 90.869(3)
_cell_angle_gamma 90.00
_cell_formula_units_Z 2
_cell_length_a 6.8558(9)
_cell_length_b 7.2550(10)
_cell_length_c 10.1444(13)
_cell_measurement_reflns_used 6796
_cell_measurement_temperature 293(2)
_cell_measurement_theta_max 28.33
_cell_measurement_theta_min 3.45
_cell_volume 504.51(12)
_computing_cell_refinement SMART
_computing_data_collection 'SMART (Bruker, 2001)'
_computing_data_reduction 'SAINT-Plus (Bruker, 1999)'
_computing_molecular_graphics 'PLATON (Spek, 2003)'
_computing_publication_material SHELXTL
_computing_structure_refinement SHELXTL
_computing_structure_solution 'SHELXTL (Sheldrick, 1998)'
_database_code_amcsd 0010431
_diffrn_ambient_temperature 293(2)
_diffrn_measured_fraction_theta_full 0.998
_diffrn_measured_fraction_theta_max 0.998
_diffrn_measurement_device_type 'Bruker AXS APEX CCD'
_diffrn_measurement_method \w
_diffrn_radiation_monochromator graphite
_diffrn_radiation_source 'fine-focus sealed tube'
_diffrn_radiation_type MoK\a
_diffrn_radiation_wavelength 0.71073
_diffrn_reflns_av_R_equivalents 0.0483
_diffrn_reflns_av_sigmaI/netI 0.0371
_diffrn_reflns_limit_h_max 9
_diffrn_reflns_limit_h_min -9
_diffrn_reflns_limit_k_max 9
_diffrn_reflns_limit_k_min -9
_diffrn_reflns_limit_l_max 13
_diffrn_reflns_limit_l_min -13
_diffrn_reflns_number 6796
_diffrn_reflns_theta_full 28.33
_diffrn_reflns_theta_max 28.33
_diffrn_reflns_theta_min 3.45
_diffrn_standards_number 0
_exptl_absorpt_coefficient_mu 7.419
_exptl_absorpt_correction_T_max 0.743
_exptl_absorpt_correction_T_min 0.498
_exptl_absorpt_correction_type empirical
_exptl_absorpt_process_details '(SADABS; Sheldrick, 1996)'
_exptl_crystal_colour colorless
_exptl_crystal_density_diffrn 2.439
_exptl_crystal_density_method 'not measured'
_exptl_crystal_description block
_exptl_crystal_F_000 348
_exptl_crystal_size_max 0.13
_exptl_crystal_size_mid 0.09
_exptl_crystal_size_min 0.04
_refine_diff_density_max 0.388
_refine_diff_density_min -0.382
_refine_ls_extinction_method none
_refine_ls_goodness_of_fit_ref 1.024
_refine_ls_matrix_type full
_refine_ls_number_parameters 49
_refine_ls_number_reflns 1258
_refine_ls_number_restraints 0
_refine_ls_restrained_S_all 1.024
_refine_ls_R_factor_all 0.0367
_refine_ls_R_factor_gt 0.0272
_refine_ls_shift/su_max 0.000
_refine_ls_shift/su_mean 0.000
_refine_ls_structure_factor_coef Fsqd
_refine_ls_weighting_details 'w = 1/[\s^2^(Fo^2^)+(0.0259P)^2^] where P = (Fo^2^+2Fc^2^)/3'
_refine_ls_weighting_scheme calc
_refine_ls_wR_factor_gt 0.0564
_refine_ls_wR_factor_ref 0.0591
_reflns_number_gt 1055
_reflns_number_total 1258
_reflns_threshold_expression I>2\s(I)
_cod_data_source_file wm6018.cif
_cod_original_sg_symbol_H-M 'P 21/n'
_cod_database_code 2203822
_amcsd_formula_title Na3YCl6

loop_
_space_group_symop_operation_xyz
'x, y, z'
'-x+1/2, y+1/2, -z+1/2'
'-x, -y, -z'
'x-1/2, -y-1/2, z-1/2'

loop_
_atom_site_label
_atom_site_fract_x
_atom_site_fract_y
_atom_site_fract_z
_atom_site_U_iso_or_equiv
_atom_site_adp_type
_atom_site_calc_flag
_atom_site_refinement_flags
_atom_site_occupancy
_atom_site_type_symbol
Y 0.0000 0.5000 0.0000 0.02038(11) Uani d S 1 Y
Cl1 0.13788(11) 0.56484(11) 0.23953(7) 0.03117(18) Uani d . 1 Cl
Cl2 0.16846(11) 0.80526(11) -0.07710(9) 0.0391(2) Uani d . 1 Cl
Cl3 0.31504(11) 0.32048(11) -0.06380(8) 0.0389(2) Uani d . 1 Cl
Na1 0.5226(2) 0.4251(2) 0.24215(16) 0.0514(4) Uani d . 1 Na
Na2 0.5000 0.0000 0.0000 0.0354(4) Uani d S 1 Na

loop_
_atom_site_aniso_label
_atom_site_aniso_U_11
_atom_site_aniso_U_22
_atom_site_aniso_U_33
_atom_site_aniso_U_12
_atom_site_aniso_U_13
_atom_site_aniso_U_23
Y 0.02109(19) 0.02026(19) 0.01983(18) -0.00047(15) 0.00127(13) -0.00124(16)
Cl1 0.0353(4) 0.0362(4) 0.0219(4) 0.0031(3) -0.0041(3) -0.0036(3)
Cl2 0.0371(4) 0.0297(4) 0.0501(5) -0.0122(3) -0.0072(4) 0.0122(3)
Cl3 0.0339(4) 0.0358(4) 0.0472(5) 0.0147(3) 0.0114(3) 0.0092(4)
Na1 0.0449(8) 0.0363(8) 0.0730(11) -0.0064(6) 0.0033(7) 0.0028(7)
Na2 0.0354(9) 0.0300(9) 0.0405(10) 0.0037(8) -0.0053(8) -0.0034(8)

loop_
_atom_type_symbol
_atom_type_description
_atom_type_scat_dispersion_real
_atom_type_scat_dispersion_imag
_atom_type_scat_source
Na Na 0.0362 0.0249 'International Tables Vol C Tables 4.2.6.8 and 6.1.1.4'
Cl Cl 0.1484 0.1585 'International Tables Vol C Tables 4.2.6.8 and 6.1.1.4'
Y Y -2.7962 3.5667 'International Tables Vol C Tables 4.2.6.8 and 6.1.1.4'

loop_
_geom_angle_atom_site_label_1
_geom_angle_atom_site_label_2
_geom_angle_atom_site_label_3
_geom_angle_site_symmetry_1
_geom_angle_site_symmetry_3
_geom_angle
_geom_angle_publ_flag
Cl3 Y Cl3 3_565 . 180.0 yes
Cl3 Y Cl2 3_565 3_565 88.72(3) yes
Cl3 Y Cl2 . 3_565 91.28(3) yes
Cl3 Y Cl2 3_565 . 91.28(3) no
Cl3 Y Cl2 . . 88.72(3) no
Cl2 Y Cl2 3_565 . 180.0 yes
Cl3 Y Cl1 3_565 3_565 91.78(3) yes
Cl3 Y Cl1 . 3_565 88.22(3) yes
Cl2 Y Cl1 3_565 3_565 88.33(3) yes
Cl2 Y Cl1 . 3_565 91.67(3) yes
Cl3 Y Cl1 3_565 . 88.22(3) no
Cl3 Y Cl1 . . 91.78(3) no
Cl2 Y Cl1 3_565 . 91.67(3) no
Cl2 Y Cl1 . . 88.33(3) no
Cl1 Y Cl1 3_565 . 180.0 yes
Cl3 Y Na1 3_565 4_565 125.44(3) no
Cl3 Y Na1 . 4_565 54.56(3) no
Cl2 Y Na1 3_565 4_565 64.58(3) no
Cl2 Y Na1 . 4_565 115.42(3) no
Cl1 Y Na1 3_565 4_565 44.38(3) no
Cl1 Y Na1 . 4_565 135.62(3) no
Cl3 Y Na1 3_565 2 54.56(3) no
Cl3 Y Na1 . 2 125.44(3) no
Cl2 Y Na1 3_565 2 115.42(3) no
Cl2 Y Na1 . 2 64.58(3) no
Cl1 Y Na1 3_565 2 135.62(3) no
Cl1 Y Na1 . 2 44.38(3) no
Na1 Y Na1 4_565 2 180.00(4) no
Y Cl1 Na1 . . 105.44(4) no
Y Cl1 Na1 . 2 95.20(4) no
Na1 Cl1 Na1 . 2 133.73(5) no
Y Cl1 Na2 . 2 134.72(3) no
Na1 Cl1 Na2 . 2 104.71(4) no
Na1 Cl1 Na2 2 2 87.54(4) no
Y Cl2 Na2 . 1_565 135.03(3) no
Y Cl2 Na1 . 4_575 128.26(4) no
Na2 Cl2 Na1 1_565 4_575 96.29(4) no
Y Cl2 Na1 . 3_665 90.74(4) no
Na2 Cl2 Na1 1_565 3_665 82.38(3) no
Na1 Cl2 Na1 4_575 3_665 104.53(3) no
Y Cl3 Na2 . . 138.68(3) no
Y Cl3 Na1 . 3_665 99.69(4) no
Na2 Cl3 Na1 . 3_665 121.58(4) no
Y Cl3 Na1 . 4_565 85.42(3) no
Na2 Cl3 Na1 . 4_565 87.55(3) no
Na1 Cl3 Na1 3_665 4_565 102.23(3) no
Cl3 Na1 Cl1 3_665 . 97.84(5) no
Cl3 Na1 Cl1 3_665 2_545 143.05(7) no
Cl1 Na1 Cl1 . 2_545 88.18(4) no
Cl3 Na1 Cl2 3_665 4_676 79.98(5) no
Cl1 Na1 Cl2 . 4_676 94.49(5) no
Cl1 Na1 Cl2 2_545 4_676 136.12(6) no
Cl3 Na1 Cl2 3_665 3_665 74.64(4) no
Cl1 Na1 Cl2 . 3_665 144.06(6) no
Cl1 Na1 Cl2 2_545 3_665 79.24(4) no
Cl2 Na1 Cl2 4_676 3_665 117.87(5) no
Cl3 Na1 Cl3 3_665 4_666 119.46(5) no
Cl1 Na1 Cl3 . 4_666 139.10(6) no
Cl1 Na1 Cl3 2_545 4_666 72.40(4) no
Cl2 Na1 Cl3 4_676 4_666 77.50(4) no
Cl2 Na1 Cl3 3_665 4_666 68.24(4) no
Cl3 Na1 Na2 3_665 . 97.13(5) no
Cl1 Na1 Na2 . . 104.29(4) no
Cl1 Na1 Na2 2_545 . 46.39(3) no
Cl2 Na1 Na2 4_676 . 161.23(5) no
Cl2 Na1 Na2 3_665 . 44.28(2) no
Cl3 Na1 Na2 4_666 . 88.11(4) no
Cl3 Na1 Y 3_665 2_545 158.57(5) no
Cl1 Na1 Y . 2_545 103.56(4) no
Cl1 Na1 Y 2_545 2_545 40.42(2) no
Cl2 Na1 Y 4_676 2_545 97.10(5) no
Cl2 Na1 Y 3_665 2_545 88.40(4) no
Cl3 Na1 Y 4_666 2_545 40.02(2) no
Na2 Na1 Y . 2_545 78.76(3) no
Cl3 Na1 Na2 3_665 2_655 90.20(4) no
Cl1 Na1 Na2 . 2_655 132.77(5) no
Cl1 Na1 Na2 2_545 2_655 112.17(4) no
Cl2 Na1 Na2 4_676 2_655 41.19(2) no
Cl2 Na1 Na2 3_665 2_655 82.95(3) no
Cl3 Na1 Na2 4_666 2_655 40.42(2) no
Na2 Na1 Na2 . 2_655 120.83(4) no
Y Na1 Na2 2_545 2_655 74.51(3) no
Cl3 Na2 Cl3 . 3_655 180.00(3) no
Cl3 Na2 Cl2 . 1_545 89.50(3) no
Cl3 Na2 Cl2 3_655 1_545 90.50(3) no
Cl3 Na2 Cl2 . 3_665 90.50(3) no
Cl3 Na2 Cl2 3_655 3_665 89.50(3) no
Cl2 Na2 Cl2 1_545 3_665 180.00(3) no
Cl3 Na2 Cl1 . 4_665 94.60(2) no
Cl3 Na2 Cl1 3_655 4_665 85.40(2) no
Cl2 Na2 Cl1 1_545 4_665 86.37(2) no
Cl2 Na2 Cl1 3_665 4_665 93.63(2) no
Cl3 Na2 Cl1 . 2_545 85.40(2) no
Cl3 Na2 Cl1 3_655 2_545 94.60(2) no
Cl2 Na2 Cl1 1_545 2_545 93.63(2) no
Cl2 Na2 Cl1 3_665 2_545 86.37(2) no
Cl1 Na2 Cl1 4_665 2_545 180.00(3) no
Cl3 Na2 Na1 . 3_655 120.41(3) no
Cl3 Na2 Na1 3_655 3_655 59.59(3) no
Cl2 Na2 Na1 1_545 3_655 53.34(3) no
Cl2 Na2 Na1 3_665 3_655 126.66(3) no
Cl1 Na2 Na1 4_665 3_655 46.07(3) no
Cl1 Na2 Na1 2_545 3_655 133.93(3) no
Cl3 Na2 Na1 . . 59.59(3) no
Cl3 Na2 Na1 3_655 . 120.41(3) no
Cl2 Na2 Na1 1_545 . 126.66(3) no
Cl2 Na2 Na1 3_665 . 53.34(3) no
Cl1 Na2 Na1 4_665 . 133.93(3) no
Cl1 Na2 Na1 2_545 . 46.07(3) no
Na1 Na2 Na1 3_655 . 180.00(4) no
Cl3 Na2 Na1 . 4_565 52.03(3) no
Cl3 Na2 Na1 3_655 4_565 127.97(3) no
Cl2 Na2 Na1 1_545 4_565 42.52(3) no
Cl2 Na2 Na1 3_665 4_565 137.48(3) no
Cl1 Na2 Na1 4_665 4_565 73.18(3) no
Cl1 Na2 Na1 2_545 4_565 106.82(3) no
Na1 Na2 Na1 3_655 4_565 71.94(2) no
Na1 Na2 Na1 . 4_565 108.06(2) no
Cl3 Na2 Na1 . 2_645 127.97(3) no
Cl3 Na2 Na1 3_655 2_645 52.03(3) no
Cl2 Na2 Na1 1_545 2_645 137.48(3) no
Cl2 Na2 Na1 3_665 2_645 42.52(3) no
Cl1 Na2 Na1 4_665 2_645 106.82(3) no
Cl1 Na2 Na1 2_545 2_645 73.18(3) no
Na1 Na2 Na1 3_655 2_645 108.06(2) no
Na1 Na2 Na1 . 2_645 71.94(2) no
Na1 Na2 Na1 4_565 2_645 180.00(5) no

loop_
_geom_bond_atom_site_label_1
_geom_bond_atom_site_label_2
_geom_bond_site_symmetry_2
_geom_bond_distance
_geom_bond_publ_flag
Y Cl3 3_565 2.6120(8) yes
Y Cl3 . 2.6120(8) no
Y Cl2 3_565 2.6226(8) yes
Y Cl2 . 2.6226(8) no
Y Cl1 3_565 2.6362(8) yes
Y Cl1 . 2.6362(8) no
Y Na1 4_565 4.0487(16) no
Y Na1 2 4.0487(16) no
Cl1 Na1 . 2.8254(16) no
Cl1 Na1 2 2.8433(16) no
Cl1 Na2 2 2.8588(8) no
Cl2 Na2 1_565 2.7786(8) no
Cl2 Na1 4_575 2.8517(17) no
Cl2 Na1 3_665 3.1923(18) no
Cl3 Na2 . 2.7218(8) no
Cl3 Na1 3_665 2.8247(17) no
Cl3 Na1 4_565 3.3091(18) no
Na1 Cl3 3_665 2.8247(17) yes
Na1 Cl1 2_545 2.8433(16) yes
Na1 Cl2 4_676 2.8517(17) yes
Na1 Cl2 3_665 3.1923(18) yes
Na1 Cl3 4_666 3.3091(18) yes
Na1 Na2 . 3.9446(16) no
Na1 Y 2_545 4.0487(16) no
Na1 Na2 2_655 4.1940(15) no
Na2 Cl3 3_655 2.7218(8) yes
Na2 Cl2 1_545 2.7786(8) yes
Na2 Cl2 3_665 2.7786(8) no
Na2 Cl1 4_665 2.8588(8) yes
Na2 Cl1 2_545 2.8588(8) no
Na2 Na1 3_655 3.9446(16) no
Na2 Na1 4_565 4.1940(15) no
Na2 Na1 2_645 4.1940(15) no

loop_
_cod_related_entry_id
_cod_related_entry_database
_cod_related_entry_code
1 AMCSD 0010431
